data_7703641
loop_
_publ_author_name
'Zhao, Sheng-Ze'
'Qin, Chun-Yan'
'Wang, Shi'
'Yamashita, Masahiro'
'Li, Yong-Hua'
'Huang, Wei'

_publ_section_title
;
 Structure-function correlations in mononuclear manganese(iii) spin
 crossover systems with a big conjugated hexadentate Schiff-base ligand.
;
_journal_issue 14
_journal_name_full 'Dalton transactions (Cambridge, England : 2003)'
_journal_page_first 4293
_journal_page_last 4305
_journal_paper_doi 10.1039/c9dt04882k
_journal_volume 49
_journal_year 2020
_chemical_formula_sum 'C61 H68 F12 Mn2 N8 O5 P2'
_chemical_formula_weight 1393.05
_space_group_crystal_system triclinic
_space_group_IT_number 2
_space_group_name_Hall '-P 1'
_space_group_name_H-M_alt 'P -1'
_atom_sites_solution_hydrogens mixed
_audit_creation_method SHELXL-2014/7
_audit_update_record
;
2019-12-16 deposited with the CCDC.	2020-03-02 downloaded from the CCDC.
;
_cell_angle_alpha 92.470(4)
_cell_angle_beta 96.645(4)
_cell_angle_gamma 107.930(4)
_cell_formula_units_Z 1
_cell_length_a 8.4847(12)
_cell_length_b 12.1212(19)
_cell_length_c 16.144(2)
_cell_measurement_reflns_used 9364
_cell_measurement_temperature 295(2)
_cell_measurement_theta_max 28.22
_cell_measurement_theta_min 2.63
_cell_volume 1563.6(4)
_computing_structure_refinement 'SHELXL-2014/7 (Sheldrick, 2014)'
_diffrn_ambient_temperature 295(2)
_diffrn_measured_fraction_theta_full 0.988
_diffrn_measured_fraction_theta_max 0.988
_diffrn_measurement_device_type 'CCD area detector'
_diffrn_measurement_method 'phi and omega scans'
_diffrn_radiation_type MoK\a
_diffrn_radiation_wavelength 0.71073
_diffrn_reflns_av_R_equivalents 0.0275
_diffrn_reflns_av_unetI/netI 0.0463
_diffrn_reflns_Laue_measured_fraction_full 0.988
_diffrn_reflns_Laue_measured_fraction_max 0.988
_diffrn_reflns_limit_h_max 10
_diffrn_reflns_limit_h_min -9
_diffrn_reflns_limit_k_max 14
_diffrn_reflns_limit_k_min -13
_diffrn_reflns_limit_l_max 14
_diffrn_reflns_limit_l_min -19
_diffrn_reflns_number 10392
_diffrn_reflns_point_group_measured_fraction_full 0.988
_diffrn_reflns_point_group_measured_fraction_max 0.988
_diffrn_reflns_theta_full 24.999
_diffrn_reflns_theta_max 24.999
_diffrn_reflns_theta_min 1.274
_exptl_absorpt_coefficient_mu 0.546
_exptl_absorpt_correction_T_max 0.9423
_exptl_absorpt_correction_T_min 0.9312
_exptl_absorpt_correction_type multi-scan
_exptl_absorpt_process_details 'SADABS; Bruker, 2000'
_exptl_crystal_colour brown
_exptl_crystal_density_diffrn 1.479
_exptl_crystal_description block
_exptl_crystal_F_000 718
_exptl_crystal_size_max 0.130
_exptl_crystal_size_mid 0.120
_exptl_crystal_size_min 0.110
_refine_diff_density_max 0.792
_refine_diff_density_min -0.452
_refine_diff_density_rms 0.114
_refine_ls_extinction_coef 0.045(4)
_refine_ls_extinction_expression Fc^*^=kFc[1+0.001xFc^2^\l^3^/sin(2\q)]^-1/4^
_refine_ls_extinction_method 'SHELXL-2014/7 (Sheldrick 2014'
_refine_ls_goodness_of_fit_ref 1.111
_refine_ls_hydrogen_treatment constr
_refine_ls_matrix_type full
_refine_ls_number_parameters 416
_refine_ls_number_reflns 5447
_refine_ls_number_restraints 13
_refine_ls_restrained_S_all 1.122
_refine_ls_R_factor_all 0.0700
_refine_ls_R_factor_gt 0.0521
_refine_ls_shift/su_max 0.000
_refine_ls_shift/su_mean 0.000
_refine_ls_structure_factor_coef Fsqd
_refine_ls_weighting_details 'w=1/[\s^2^(Fo^2^)+(0.0889P)^2^+0.7719P] where P=(Fo^2^+2Fc^2^)/3'
_refine_ls_weighting_scheme calc
_refine_ls_wR_factor_gt 0.1407
_refine_ls_wR_factor_ref 0.1616
_reflns_Friedel_coverage 0.000
_reflns_number_gt 4351
_reflns_number_total 5511
_reflns_threshold_expression 'I > 2\s(I)'
_cod_data_source_file c9dt04882k2.cif
_cod_data_source_block 111
_cod_depositor_comments
;
The following automatic conversions were performed:

data item '_exptl_absorpt_correction_type' value 'Multi-scan' was
changed to 'multi-scan' in accordance with the
/home/data/users/saulius/crontab/automatic-downloads/rss-feeds/RSC/lib/dictionaries/cif_core.dic
dictionary named 'cif_core.dic' version 2.4.2 last updated on
2011-04-26.

Automatic conversion script
Id: cif_fix_values 7556 2019-12-06 15:28:31Z antanas 

 Adding full bibliography for 7703640--7703647.cif.
;
_cod_database_code 7703641
_shelx_shelxl_version_number 2014/7
_shelx_space_group_comment
;
The symmetry employed for this shelxl refinement is uniquely defined
by the following loop, which should always be used as a source of
symmetry information in preference to the above space-group names.
They are only intended as comments.
;

loop_
_space_group_symop_operation_xyz
'x, y, z'
'-x, -y, -z'

loop_
_atom_site_label
_atom_site_type_symbol
_atom_site_fract_x
_atom_site_fract_y
_atom_site_fract_z
_atom_site_U_iso_or_equiv
_atom_site_adp_type
_atom_site_occupancy
_atom_site_site_symmetry_order
_atom_site_calc_flag
_atom_site_refinement_flags_posn
_atom_site_refinement_flags_adp
_atom_site_refinement_flags_occupancy
_atom_site_disorder_assembly
_atom_site_disorder_group
Mn1 Mn 0.22603(6) 0.25754(4) 0.77198(3) 0.0326(2) Uani 1 1 d . . . . .
O1 O 0.1596(3) 0.2994(2) 0.66699(15) 0.0396(6) Uani 1 1 d . . . . .
O2 O 0.2978(3) 0.2190(2) 0.87681(15) 0.0382(6) Uani 1 1 d . . . . .
N1 N 0.4605(3) 0.3748(2) 0.76341(18) 0.0366(7) Uani 1 1 d . . . . .
N2 N 0.1728(4) 0.4035(3) 0.83941(19) 0.0417(7) Uani 1 1 d . . . . .
H2 H 0.1530 0.4554 0.7974 0.050 Uiso 1 1 calc R U . . .
N3 N -0.0473(4) 0.1767(3) 0.7811(2) 0.0455(8) Uani 1 1 d . . . . .
H3 H -0.0561 0.1254 0.8268 0.055 Uiso 1 1 calc R U . . .
N4 N 0.2122(3) 0.0897(2) 0.72692(17) 0.0339(6) Uani 1 1 d . . . . .
C1 C 0.2469(4) 0.3077(3) 0.6029(2) 0.0356(8) Uani 1 1 d . . . . .
C2 C 0.1556(5) 0.2796(3) 0.5221(3) 0.0483(10) Uani 1 1 d . . . . .
H2A H 0.0394 0.2554 0.5162 0.058 Uiso 1 1 calc R U . . .
C3 C 0.2331(5) 0.2872(4) 0.4531(2) 0.0520(10) Uani 1 1 d . . . . .
H3A H 0.1692 0.2689 0.4006 0.062 Uiso 1 1 calc R U . . .
C4 C 0.4086(5) 0.3223(3) 0.4591(2) 0.0476(9) Uani 1 1 d . . . . .
C5 C 0.4886(7) 0.3280(4) 0.3872(3) 0.0634(12) Uani 1 1 d . . . . .
H5 H 0.4245 0.3087 0.3347 0.076 Uiso 1 1 calc R U . . .
C6 C 0.6570(7) 0.3611(5) 0.3929(3) 0.0754(15) Uani 1 1 d . . . . .
H6 H 0.7082 0.3658 0.3447 0.091 Uiso 1 1 calc R U . . .
C7 C 0.7536(6) 0.3882(5) 0.4712(3) 0.0723(14) Uani 1 1 d . . . . .
H7 H 0.8694 0.4087 0.4750 0.087 Uiso 1 1 calc R U . . .
C8 C 0.6805(5) 0.3849(4) 0.5431(3) 0.0588(11) Uani 1 1 d . . . . .
H8 H 0.7472 0.4044 0.5948 0.071 Uiso 1 1 calc R U . . .
C9 C 0.5048(5) 0.3522(3) 0.5390(2) 0.0409(8) Uani 1 1 d . . . . .
C10 C 0.4216(4) 0.3465(3) 0.6122(2) 0.0376(8) Uani 1 1 d . . . . .
C11 C 0.5142(4) 0.3954(3) 0.6930(2) 0.0394(8) Uani 1 1 d . . . . .
H11 H 0.6221 0.4461 0.6940 0.047 Uiso 1 1 calc R U . . .
C12 C 0.5568(5) 0.4488(3) 0.8378(2) 0.0446(9) Uani 1 1 d . . . . .
H12A H 0.6659 0.4936 0.8248 0.053 Uiso 1 1 calc R U . . .
H12B H 0.5732 0.4004 0.8821 0.053 Uiso 1 1 calc R U . . .
C13 C 0.4673(5) 0.5312(3) 0.8676(3) 0.0511(10) Uani 1 1 d . . . . .
H13A H 0.5434 0.5876 0.9101 0.061 Uiso 1 1 calc R U . . .
H13B H 0.4419 0.5735 0.8209 0.061 Uiso 1 1 calc R U . . .
C14 C 0.3074(5) 0.4744(3) 0.9031(3) 0.0526(10) Uani 1 1 d . . . . .
H14A H 0.3293 0.4255 0.9462 0.063 Uiso 1 1 calc R U . . .
H14B H 0.2711 0.5343 0.9292 0.063 Uiso 1 1 calc R U . . .
C15 C 0.0134(5) 0.3530(4) 0.8728(3) 0.0546(11) Uani 1 1 d . . . . .
H15A H -0.0290 0.4146 0.8907 0.066 Uiso 1 1 calc R U . . .
H15B H 0.0313 0.3109 0.9209 0.066 Uiso 1 1 calc R U . . .
C16 C -0.1108(5) 0.2721(3) 0.8061(3) 0.0528(11) Uani 1 1 d . . . . .
H16A H -0.2169 0.2403 0.8270 0.063 Uiso 1 1 calc R U . . .
H16B H -0.1286 0.3143 0.7580 0.063 Uiso 1 1 calc R U . . .
C17 C -0.1467(5) 0.1060(3) 0.7053(3) 0.0513(10) Uani 1 1 d . . . . .
H17A H -0.1367 0.1542 0.6585 0.062 Uiso 1 1 calc R U . . .
H17B H -0.2635 0.0792 0.7134 0.062 Uiso 1 1 calc R U . . .
C18 C -0.0919(5) 0.0020(3) 0.6841(3) 0.0525(10) Uani 1 1 d . . . . .
H18A H -0.1724 -0.0468 0.6392 0.063 Uiso 1 1 calc R U . . .
H18B H -0.0960 -0.0430 0.7326 0.063 Uiso 1 1 calc R U . . .
C19 C 0.0815(4) 0.0284(3) 0.6579(2) 0.0432(9) Uani 1 1 d . . . . .
H19A H 0.0991 -0.0438 0.6400 0.052 Uiso 1 1 calc R U . . .
H19B H 0.0891 0.0760 0.6108 0.052 Uiso 1 1 calc R U . . .
C20 C 0.2997(4) 0.0322(3) 0.7635(2) 0.0341(8) Uani 1 1 d . . . . .
H20 H 0.2846 -0.0424 0.7402 0.041 Uiso 1 1 calc R U . . .
C21 C 0.4199(4) 0.0736(3) 0.8380(2) 0.0304(7) Uani 1 1 d . . . . .
C22 C 0.5405(4) 0.0156(3) 0.8622(2) 0.0333(7) Uani 1 1 d . . . . .
C23 C 0.5503(5) -0.0834(3) 0.8155(2) 0.0414(9) Uani 1 1 d . . . . .
H23 H 0.4770 -0.1127 0.7665 0.050 Uiso 1 1 calc R U . . .
C24 C 0.6659(5) -0.1363(4) 0.8415(3) 0.0520(10) Uani 1 1 d . . . . .
H24 H 0.6680 -0.2021 0.8105 0.062 Uiso 1 1 calc R U . . .
C25 C 0.7807(5) -0.0940(4) 0.9134(3) 0.0564(11) Uani 1 1 d . . . . .
H25 H 0.8601 -0.1301 0.9297 0.068 Uiso 1 1 calc R U . . .
C26 C 0.7747(5) 0.0007(4) 0.9592(3) 0.0500(10) Uani 1 1 d . . . . .
H26 H 0.8509 0.0292 1.0074 0.060 Uiso 1 1 calc R U . . .
C27 C 0.6559(4) 0.0571(3) 0.9356(2) 0.0379(8) Uani 1 1 d . . . . .
C28 C 0.6448(5) 0.1520(3) 0.9858(2) 0.0433(9) Uani 1 1 d . . . . .
H28 H 0.7206 0.1800 1.0342 0.052 Uiso 1 1 calc R U . . .
C29 C 0.5274(5) 0.2027(3) 0.9653(2) 0.0393(8) Uani 1 1 d . . . . .
H29 H 0.5217 0.2637 1.0006 0.047 Uiso 1 1 calc R U . . .
C30 C 0.4119(4) 0.1655(3) 0.8911(2) 0.0337(8) Uani 1 1 d . . . . .
P1 P 0.02419(11) 0.68262(8) 0.78909(7) 0.0416(3) Uani 1 1 d . . . . .
F1 F 0.0754(3) 0.7371(2) 0.70428(16) 0.0680(7) Uani 1 1 d . . . . .
F2 F -0.1629(3) 0.6811(2) 0.76166(18) 0.0666(7) Uani 1 1 d . . . . .
F3 F -0.0258(4) 0.6298(2) 0.87361(17) 0.0762(8) Uani 1 1 d . . . . .
F4 F 0.2099(3) 0.6821(2) 0.81494(19) 0.0729(8) Uani 1 1 d . . . . .
F5 F 0.0702(3) 0.8104(2) 0.83324(17) 0.0676(7) Uani 1 1 d . . . . .
F6 F -0.0228(3) 0.5549(2) 0.74478(18) 0.0737(8) Uani 1 1 d . . . . .
O3 O 0.5620(18) -0.0068(16) 0.4764(8) 0.167(5) Uani 0.5 1 d D U P A -1
H3B H 0.4687 -0.0049 0.5068 0.250 Uiso 0.5 1 d R U P A -1
C31 C 0.581(3) 0.0707(19) 0.4212(15) 0.201(10) Uani 0.5 1 d D U P A -1
H31A H 0.6915 0.1295 0.4223 0.301 Uiso 0.5 1 d R U P A -1
H31B H 0.4957 0.1100 0.4220 0.301 Uiso 0.5 1 d R U P A -1
H31C H 0.5552 0.0189 0.3698 0.301 Uiso 0.5 1 d R U P A -1

loop_
_atom_site_aniso_label
_atom_site_aniso_U_11
_atom_site_aniso_U_22
_atom_site_aniso_U_33
_atom_site_aniso_U_23
_atom_site_aniso_U_13
_atom_site_aniso_U_12
Mn1 0.0340(3) 0.0303(3) 0.0328(3) 0.0010(2) 0.0017(2) 0.0105(2)
O1 0.0326(12) 0.0437(14) 0.0412(15) 0.0077(11) 0.0006(11) 0.0112(10)
O2 0.0499(14) 0.0356(12) 0.0354(14) 0.0018(10) 0.0062(11) 0.0226(11)
N1 0.0382(16) 0.0342(15) 0.0320(17) -0.0004(12) -0.0024(13) 0.0068(12)
N2 0.0493(18) 0.0388(16) 0.0414(18) 0.0058(13) 0.0064(14) 0.0199(13)
N3 0.0431(17) 0.0416(17) 0.056(2) 0.0132(15) 0.0137(15) 0.0163(13)
N4 0.0336(15) 0.0334(15) 0.0307(16) 0.0009(12) -0.0002(12) 0.0068(12)
C1 0.0367(18) 0.0301(17) 0.038(2) 0.0057(14) 0.0014(16) 0.0084(13)
C2 0.044(2) 0.051(2) 0.045(2) 0.0047(18) -0.0062(18) 0.0122(17)
C3 0.063(3) 0.055(2) 0.034(2) 0.0031(18) -0.0088(19) 0.0191(19)
C4 0.066(3) 0.041(2) 0.038(2) 0.0044(17) 0.0076(19) 0.0206(18)
C5 0.083(3) 0.075(3) 0.041(2) 0.003(2) 0.013(2) 0.036(3)
C6 0.099(4) 0.086(4) 0.058(3) 0.013(3) 0.038(3) 0.042(3)
C7 0.058(3) 0.085(3) 0.081(4) 0.012(3) 0.030(3) 0.025(2)
C8 0.052(2) 0.063(3) 0.060(3) 0.003(2) 0.011(2) 0.016(2)
C9 0.044(2) 0.0356(18) 0.044(2) 0.0053(16) 0.0075(17) 0.0135(15)
C10 0.0386(19) 0.0330(17) 0.039(2) 0.0024(15) 0.0036(16) 0.0092(14)
C11 0.0314(18) 0.0354(18) 0.046(2) -0.0006(16) -0.0024(16) 0.0058(14)
C12 0.045(2) 0.038(2) 0.041(2) -0.0032(16) -0.0063(17) 0.0046(15)
C13 0.064(3) 0.037(2) 0.044(2) -0.0096(17) -0.012(2) 0.0128(18)
C14 0.074(3) 0.046(2) 0.042(2) -0.0058(18) 0.000(2) 0.029(2)
C15 0.067(3) 0.050(2) 0.060(3) 0.010(2) 0.027(2) 0.030(2)
C16 0.046(2) 0.051(2) 0.072(3) 0.015(2) 0.023(2) 0.0234(18)
C17 0.036(2) 0.048(2) 0.064(3) 0.008(2) 0.0039(19) 0.0053(16)
C18 0.039(2) 0.043(2) 0.064(3) 0.0003(19) -0.0060(19) 0.0013(16)
C19 0.044(2) 0.0389(19) 0.038(2) -0.0052(16) -0.0062(17) 0.0071(15)
C20 0.0376(18) 0.0263(16) 0.0362(19) -0.0009(14) 0.0080(15) 0.0063(13)
C21 0.0340(17) 0.0274(16) 0.0287(18) 0.0032(13) 0.0061(14) 0.0072(13)
C22 0.0347(17) 0.0331(17) 0.0326(19) 0.0050(14) 0.0105(15) 0.0091(13)
C23 0.0411(19) 0.0407(19) 0.045(2) 0.0004(16) 0.0100(17) 0.0152(15)
C24 0.052(2) 0.047(2) 0.066(3) 0.003(2) 0.018(2) 0.0251(18)
C25 0.041(2) 0.065(3) 0.071(3) 0.011(2) 0.011(2) 0.0273(19)
C26 0.037(2) 0.060(2) 0.053(2) 0.007(2) -0.0001(18) 0.0171(17)
C27 0.0335(18) 0.0419(19) 0.036(2) 0.0057(15) 0.0057(15) 0.0077(14)
C28 0.044(2) 0.044(2) 0.036(2) 0.0016(16) -0.0034(16) 0.0076(16)
C29 0.050(2) 0.0341(18) 0.0325(19) -0.0027(15) 0.0045(16) 0.0129(15)
C30 0.0416(18) 0.0292(17) 0.0303(18) 0.0048(14) 0.0085(15) 0.0097(14)
P1 0.0362(5) 0.0391(5) 0.0494(6) 0.0040(4) -0.0004(4) 0.0139(4)
F1 0.0730(17) 0.0762(17) 0.0579(16) 0.0156(13) 0.0156(13) 0.0241(13)
F2 0.0425(13) 0.0759(17) 0.0855(19) 0.0084(14) 0.0005(13) 0.0272(12)
F3 0.0799(19) 0.0803(19) 0.0616(17) 0.0244(14) 0.0110(14) 0.0121(14)
F4 0.0431(13) 0.0810(18) 0.096(2) 0.0098(16) -0.0057(13) 0.0268(12)
F5 0.0757(17) 0.0492(14) 0.0740(18) -0.0079(13) 0.0055(14) 0.0175(12)
F6 0.0796(18) 0.0465(14) 0.090(2) -0.0127(14) -0.0125(15) 0.0232(12)
O3 0.166(11) 0.226(12) 0.126(10) 0.049(9) 0.026(8) 0.080(10)
C31 0.219(18) 0.175(16) 0.229(19) -0.003(14) 0.060(15) 0.085(14)

loop_
_atom_type_symbol
_atom_type_description
_atom_type_scat_dispersion_real
_atom_type_scat_dispersion_imag
_atom_type_scat_source
C C 0.0033 0.0016 'International Tables Vol C Tables 4.2.6.8 and 6.1.1.4'
H H 0.0000 0.0000 'International Tables Vol C Tables 4.2.6.8 and 6.1.1.4'
N N 0.0061 0.0033 'International Tables Vol C Tables 4.2.6.8 and 6.1.1.4'
O O 0.0106 0.0060 'International Tables Vol C Tables 4.2.6.8 and 6.1.1.4'
F F 0.0171 0.0103 'International Tables Vol C Tables 4.2.6.8 and 6.1.1.4'
P P 0.1023 0.0942 'International Tables Vol C Tables 4.2.6.8 and 6.1.1.4'
Mn Mn 0.3368 0.7283 'International Tables Vol C Tables 4.2.6.8 and 6.1.1.4'

loop_
_geom_angle_atom_site_label_1
_geom_angle_atom_site_label_2
_geom_angle_atom_site_label_3
_geom_angle
_geom_angle_site_symmetry_1
_geom_angle_site_symmetry_3
_geom_angle_publ_flag
O2 Mn1 O1 178.45(11) . . ?
O2 Mn1 N1 92.28(11) . . ?
O1 Mn1 N1 86.19(11) . . ?
O2 Mn1 N4 86.75(10) . . ?
O1 Mn1 N4 93.98(11) . . ?
N1 Mn1 N4 110.52(11) . . ?
O2 Mn1 N2 86.57(11) . . ?
O1 Mn1 N2 93.14(11) . . ?
N1 Mn1 N2 86.72(11) . . ?
N4 Mn1 N2 161.74(11) . . ?
O2 Mn1 N3 94.62(12) . . ?
O1 Mn1 N3 86.81(11) . . ?
N1 Mn1 N3 163.92(11) . . ?
N4 Mn1 N3 84.40(11) . . ?
N2 Mn1 N3 79.23(11) . . ?
C1 O1 Mn1 124.2(2) . . ?
C30 O2 Mn1 124.3(2) . . ?
C11 N1 C12 118.1(3) . . ?
C11 N1 Mn1 121.9(2) . . ?
C12 N1 Mn1 119.4(2) . . ?
C14 N2 C15 113.0(3) . . ?
C14 N2 Mn1 115.6(2) . . ?
C15 N2 Mn1 106.8(2) . . ?
C14 N2 H2 107.0 . . ?
C15 N2 H2 107.0 . . ?
Mn1 N2 H2 107.0 . . ?
C17 N3 C16 112.5(3) . . ?
C17 N3 Mn1 114.8(2) . . ?
C16 N3 Mn1 106.9(2) . . ?
C17 N3 H3 107.4 . . ?
C16 N3 H3 107.4 . . ?
Mn1 N3 H3 107.4 . . ?
C20 N4 C19 117.7(3) . . ?
C20 N4 Mn1 122.5(2) . . ?
C19 N4 Mn1 119.2(2) . . ?
O1 C1 C10 123.3(3) . . ?
O1 C1 C2 117.1(3) . . ?
C10 C1 C2 119.6(3) . . ?
C3 C2 C1 121.4(4) . . ?
C3 C2 H2A 119.3 . . ?
C1 C2 H2A 119.3 . . ?
C2 C3 C4 121.3(4) . . ?
C2 C3 H3A 119.3 . . ?
C4 C3 H3A 119.3 . . ?
C5 C4 C3 121.1(4) . . ?
C5 C4 C9 119.9(4) . . ?
C3 C4 C9 119.0(4) . . ?
C6 C5 C4 121.1(4) . . ?
C6 C5 H5 119.5 . . ?
C4 C5 H5 119.5 . . ?
C5 C6 C7 119.8(4) . . ?
C5 C6 H6 120.1 . . ?
C7 C6 H6 120.1 . . ?
C8 C7 C6 121.0(5) . . ?
C8 C7 H7 119.5 . . ?
C6 C7 H7 119.5 . . ?
C7 C8 C9 120.5(4) . . ?
C7 C8 H8 119.7 . . ?
C9 C8 H8 119.7 . . ?
C8 C9 C4 117.7(4) . . ?
C8 C9 C10 122.9(4) . . ?
C4 C9 C10 119.4(3) . . ?
C1 C10 C9 119.2(3) . . ?
C1 C10 C11 119.3(3) . . ?
C9 C10 C11 120.9(3) . . ?
N1 C11 C10 125.5(3) . . ?
N1 C11 H11 117.3 . . ?
C10 C11 H11 117.3 . . ?
N1 C12 C13 111.1(3) . . ?
N1 C12 H12A 109.4 . . ?
C13 C12 H12A 109.4 . . ?
N1 C12 H12B 109.4 . . ?
C13 C12 H12B 109.4 . . ?
H12A C12 H12B 108.0 . . ?
C14 C13 C12 115.5(3) . . ?
C14 C13 H13A 108.4 . . ?
C12 C13 H13A 108.4 . . ?
C14 C13 H13B 108.4 . . ?
C12 C13 H13B 108.4 . . ?
H13A C13 H13B 107.5 . . ?
N2 C14 C13 112.8(3) . . ?
N2 C14 H14A 109.0 . . ?
C13 C14 H14A 109.0 . . ?
N2 C14 H14B 109.0 . . ?
C13 C14 H14B 109.0 . . ?
H14A C14 H14B 107.8 . . ?
N2 C15 C16 109.2(3) . . ?
N2 C15 H15A 109.8 . . ?
C16 C15 H15A 109.8 . . ?
N2 C15 H15B 109.8 . . ?
C16 C15 H15B 109.8 . . ?
H15A C15 H15B 108.3 . . ?
N3 C16 C15 109.4(3) . . ?
N3 C16 H16A 109.8 . . ?
C15 C16 H16A 109.8 . . ?
N3 C16 H16B 109.8 . . ?
C15 C16 H16B 109.8 . . ?
H16A C16 H16B 108.2 . . ?
N3 C17 C18 112.6(3) . . ?
N3 C17 H17A 109.1 . . ?
C18 C17 H17A 109.1 . . ?
N3 C17 H17B 109.1 . . ?
C18 C17 H17B 109.1 . . ?
H17A C17 H17B 107.8 . . ?
C17 C18 C19 116.1(3) . . ?
C17 C18 H18A 108.3 . . ?
C19 C18 H18A 108.3 . . ?
C17 C18 H18B 108.3 . . ?
C19 C18 H18B 108.3 . . ?
H18A C18 H18B 107.4 . . ?
N4 C19 C18 111.4(3) . . ?
N4 C19 H19A 109.3 . . ?
C18 C19 H19A 109.3 . . ?
N4 C19 H19B 109.3 . . ?
C18 C19 H19B 109.3 . . ?
H19A C19 H19B 108.0 . . ?
N4 C20 C21 125.4(3) . . ?
N4 C20 H20 117.3 . . ?
C21 C20 H20 117.3 . . ?
C30 C21 C22 118.9(3) . . ?
C30 C21 C20 120.1(3) . . ?
C22 C21 C20 120.8(3) . . ?
C27 C22 C23 117.2(3) . . ?
C27 C22 C21 119.8(3) . . ?
C23 C22 C21 123.0(3) . . ?
C24 C23 C22 120.9(4) . . ?
C24 C23 H23 119.5 . . ?
C22 C23 H23 119.5 . . ?
C23 C24 C25 121.6(4) . . ?
C23 C24 H24 119.2 . . ?
C25 C24 H24 119.2 . . ?
C26 C25 C24 118.8(4) . . ?
C26 C25 H25 120.6 . . ?
C24 C25 H25 120.6 . . ?
C25 C26 C27 121.6(4) . . ?
C25 C26 H26 119.2 . . ?
C27 C26 H26 119.2 . . ?
C26 C27 C22 119.9(3) . . ?
C26 C27 C28 121.3(3) . . ?
C22 C27 C28 118.8(3) . . ?
C29 C28 C27 121.5(3) . . ?
C29 C28 H28 119.3 . . ?
C27 C28 H28 119.3 . . ?
C28 C29 C30 121.5(3) . . ?
C28 C29 H29 119.3 . . ?
C30 C29 H29 119.3 . . ?
O2 C30 C21 123.2(3) . . ?
O2 C30 C29 117.3(3) . . ?
C21 C30 C29 119.4(3) . . ?
F3 P1 F4 90.03(16) . . ?
F3 P1 F6 89.95(16) . . ?
F4 P1 F6 89.76(14) . . ?
F3 P1 F5 90.07(16) . . ?
F4 P1 F5 90.56(15) . . ?
F6 P1 F5 179.68(16) . . ?
F3 P1 F2 90.38(16) . . ?
F4 P1 F2 178.82(16) . . ?
F6 P1 F2 89.13(14) . . ?
F5 P1 F2 90.54(14) . . ?
F3 P1 F1 179.45(16) . . ?
F4 P1 F1 89.85(16) . . ?
F6 P1 F1 90.59(16) . . ?
F5 P1 F1 89.40(15) . . ?
F2 P1 F1 89.75(15) . . ?
C31 O3 H3B 109.1 . . ?
O3 C31 H31A 118.5 . . ?
O3 C31 H31B 110.6 . . ?
H31A C31 H31B 109.3 . . ?
O3 C31 H31C 99.5 . . ?
H31A C31 H31C 109.2 . . ?
H31B C31 H31C 109.1 . . ?

loop_
_geom_bond_atom_site_label_1
_geom_bond_atom_site_label_2
_geom_bond_distance
_geom_bond_site_symmetry_2
_geom_bond_publ_flag
Mn1 O2 1.860(2) . ?
Mn1 O1 1.865(2) . ?
Mn1 N1 2.082(3) . ?
Mn1 N4 2.095(3) . ?
Mn1 N2 2.227(3) . ?
Mn1 N3 2.247(3) . ?
O1 C1 1.330(4) . ?
O2 C30 1.326(4) . ?
N1 C11 1.279(5) . ?
N1 C12 1.464(4) . ?
N2 C14 1.466(5) . ?
N2 C15 1.477(5) . ?
N2 H2 0.9800 . ?
N3 C17 1.473(5) . ?
N3 C16 1.479(5) . ?
N3 H3 0.9800 . ?
N4 C20 1.280(4) . ?
N4 C19 1.469(4) . ?
C1 C10 1.398(5) . ?
C1 C2 1.408(5) . ?
C2 C3 1.350(6) . ?
C2 H2A 0.9300 . ?
C3 C4 1.408(6) . ?
C3 H3A 0.9300 . ?
C4 C5 1.405(6) . ?
C4 C9 1.413(5) . ?
C5 C6 1.351(7) . ?
C5 H5 0.9300 . ?
C6 C7 1.392(7) . ?
C6 H6 0.9300 . ?
C7 C8 1.374(6) . ?
C7 H7 0.9300 . ?
C8 C9 1.412(5) . ?
C8 H8 0.9300 . ?
C9 C10 1.439(5) . ?
C10 C11 1.442(5) . ?
C11 H11 0.9300 . ?
C12 C13 1.522(5) . ?
C12 H12A 0.9700 . ?
C12 H12B 0.9700 . ?
C13 C14 1.511(6) . ?
C13 H13A 0.9700 . ?
C13 H13B 0.9700 . ?
C14 H14A 0.9700 . ?
C14 H14B 0.9700 . ?
C15 C16 1.497(6) . ?
C15 H15A 0.9700 . ?
C15 H15B 0.9700 . ?
C16 H16A 0.9700 . ?
C16 H16B 0.9700 . ?
C17 C18 1.510(6) . ?
C17 H17A 0.9700 . ?
C17 H17B 0.9700 . ?
C18 C19 1.520(5) . ?
C18 H18A 0.9700 . ?
C18 H18B 0.9700 . ?
C19 H19A 0.9700 . ?
C19 H19B 0.9700 . ?
C20 C21 1.445(5) . ?
C20 H20 0.9300 . ?
C21 C30 1.400(4) . ?
C21 C22 1.439(5) . ?
C22 C27 1.411(5) . ?
C22 C23 1.419(5) . ?
C23 C24 1.365(5) . ?
C23 H23 0.9300 . ?
C24 C25 1.391(6) . ?
C24 H24 0.9300 . ?
C25 C26 1.357(6) . ?
C25 H25 0.9300 . ?
C26 C27 1.409(5) . ?
C26 H26 0.9300 . ?
C27 C28 1.412(5) . ?
C28 C29 1.341(5) . ?
C28 H28 0.9300 . ?
C29 C30 1.417(5) . ?
C29 H29 0.9300 . ?
P1 F3 1.579(3) . ?
P1 F4 1.584(2) . ?
P1 F6 1.589(2) . ?
P1 F5 1.589(2) . ?
P1 F2 1.592(2) . ?
P1 F1 1.593(3) . ?
O3 C31 1.310(16) . ?
O3 H3B 0.9832 . ?
C31 H31A 0.9876 . ?
C31 H31B 0.9790 . ?
C31 H31C 0.9804 . ?
